data_7241257
loop_
_publ_author_name
'Short, Jonni'
'Blundell, Toby J.'
'Yang, Songjie'
'Sahin, Onur'
'Shakespeare, Yiana'
'Smith, Emma Louise'
'Martin, Lee'
'Wallis, John D.'

_publ_section_title
;
 Synthesis and Structures of Polyiodide Radical Cation Salts of Donors
 Combining Tetrathiafulvalene with Multiple Thiophene or Oligo-thiophene
 Substituents.
;
_journal_name_full CrystEngComm
_journal_paper_doi 10.1039/D0CE00954G
_journal_year 2020
_chemical_formula_moiety '2.5(I2), C22 H12 S12'
_chemical_formula_sum 'C22 H12 I5 S12'
_chemical_formula_weight 1295.54
_space_group_crystal_system monoclinic
_space_group_IT_number 14
_space_group_name_Hall '-P 2yn'
_space_group_name_H-M_alt 'P 1 21/n 1'
_atom_sites_solution_hydrogens geom
_atom_sites_solution_primary dual
_audit_creation_date 2020-06-01
_audit_creation_method
;
Olex2 1.3
(compiled 2020.02.04 svn.rd84adfe8 for OlexSys, GUI svn.r6032)
;
_audit_update_record
;
2020-06-23 deposited with the CCDC.	2020-09-15 downloaded from the CCDC.
;
_cell_angle_alpha 90
_cell_angle_beta 105.180(2)
_cell_angle_gamma 90
_cell_formula_units_Z 4
_cell_length_a 13.6688(3)
_cell_length_b 16.1393(4)
_cell_length_c 17.0490(4)
_cell_measurement_reflns_used 14360
_cell_measurement_temperature 150(2)
_cell_measurement_theta_max 30.6890
_cell_measurement_theta_min 3.6180
_cell_volume 3629.86(15)
_computing_cell_refinement 'CrysAlisPro 1.171.40.53 (Rigaku OD, 2019)'
_computing_data_collection 'CrysAlisPro 1.171.40.53 (Rigaku OD, 2019)'
_computing_data_reduction 'CrysAlisPro 1.171.40.53 (Rigaku OD, 2019)'
_computing_molecular_graphics 'Olex2 1.3 (Dolomanov et al., 2009)'
_computing_publication_material 'Olex2 1.3 (Dolomanov et al., 2009)'
_computing_structure_refinement 'SHELXL 2018/3 (Sheldrick, 2015)'
_computing_structure_solution 'ShelXT (Sheldrick, 2015)'
_diffrn_ambient_temperature 150(2)
_diffrn_detector_area_resol_mean 15.9832
_diffrn_detector_type Sapphire3
_diffrn_measured_fraction_theta_full 0.998
_diffrn_measured_fraction_theta_max 0.916
_diffrn_measurement_details
;
List of Runs (angles in degrees, time in seconds):

  # Type    Start    End  Width  t~exp~   \w     \q     \k     \f   Frames
#--------------------------------------------------------------------------
  1  \w    -47.00  47.00   1.00    4.00    --  -20.12  77.00-180.00   94
  2  \w     -7.00  88.00   1.00    4.00    --   20.20  77.00 -60.00   95
  3  \w     -7.00  88.00   1.00    4.00    --   20.20  77.00  30.00   95
  4  \w     -7.00  88.00   1.00    4.00    --   20.20  77.00  90.00   95
  5  \w     35.00  92.00   1.00    4.00    --   20.20 178.00-180.00   57
  6  \w      3.00  87.00   1.00    4.00    --   20.20  57.00-150.00   84
  7  \w    -47.00  47.00   1.00    4.00    --   20.20 -77.00   0.00   94
;
_diffrn_measurement_device 'four-circle diffractometer'
_diffrn_measurement_device_type 'Xcalibur, Sapphire3, Gemini'
_diffrn_measurement_method '\w scans'
_diffrn_radiation_type MoK\a
_diffrn_radiation_wavelength 0.71073
_diffrn_reflns_av_R_equivalents 0.0704
_diffrn_reflns_av_unetI/netI 0.0465
_diffrn_reflns_Laue_measured_fraction_full 0.998
_diffrn_reflns_Laue_measured_fraction_max 0.916
_diffrn_reflns_limit_h_max 19
_diffrn_reflns_limit_h_min -19
_diffrn_reflns_limit_k_max 21
_diffrn_reflns_limit_k_min -19
_diffrn_reflns_limit_l_max 24
_diffrn_reflns_limit_l_min -24
_diffrn_reflns_number 52135
_diffrn_reflns_point_group_measured_fraction_full 0.998
_diffrn_reflns_point_group_measured_fraction_max 0.916
_diffrn_reflns_theta_full 25.242
_diffrn_reflns_theta_max 30.767
_diffrn_reflns_theta_min 3.337
_exptl_absorpt_coefficient_mu 4.991
_exptl_absorpt_correction_T_max 0.413
_exptl_absorpt_correction_T_min 0.169
_exptl_absorpt_correction_type gaussian
_exptl_absorpt_process_details
;
CrysAlisPro 1.171.40.53 (Rigaku Oxford Diffraction, 2019)
Numerical absorption correction based on gaussian integration over
			a multifaceted crystal model
Empirical absorption correction using spherical harmonics,
 implemented in SCALE3 ABSPACK scaling algorithm.
;
_exptl_crystal_colour 'clear dark black'
_exptl_crystal_colour_lustre clear
_exptl_crystal_colour_modifier dark
_exptl_crystal_colour_primary black
_exptl_crystal_density_diffrn 2.371
_exptl_crystal_description block
_exptl_crystal_F_000 2404
_exptl_crystal_preparation 'electrical insulator'
_exptl_crystal_recrystallization_method 'Diffusion of iodine/hexane into donor/DCM'
_exptl_crystal_size_max 0.512
_exptl_crystal_size_mid 0.498
_exptl_crystal_size_min 0.366
_refine_diff_density_max 2.223
_refine_diff_density_min -1.566
_refine_diff_density_rms 0.197
_refine_ls_extinction_method none
_refine_ls_goodness_of_fit_ref 1.108
_refine_ls_hydrogen_treatment constr
_refine_ls_matrix_type full
_refine_ls_number_parameters 518
_refine_ls_number_reflns 10401
_refine_ls_number_restraints 1224
_refine_ls_restrained_S_all 1.063
_refine_ls_R_factor_all 0.0641
_refine_ls_R_factor_gt 0.0492
_refine_ls_shift/su_max 0.001
_refine_ls_shift/su_mean 0.000
_refine_ls_structure_factor_coef Fsqd
_refine_ls_weighting_details 'w=1/[\s^2^(Fo^2^)+(0.0543P)^2^+4.2569P] where P=(Fo^2^+2Fc^2^)/3'
_refine_ls_weighting_scheme calc
_refine_ls_wR_factor_gt 0.1110
_refine_ls_wR_factor_ref 0.1181
_reflns_Friedel_coverage 0.000
_reflns_number_gt 8551
_reflns_number_total 10401
_reflns_threshold_expression 'I > 2\s(I)'
_cod_data_source_file d0ce00954g2.cif
_cod_data_source_block 15bi5
_cod_database_code 7241257
_shelx_shelxl_version_number 2018/3
_shelx_space_group_comment
;
The symmetry employed for this shelxl refinement is uniquely defined
by the following loop, which should always be used as a source of
symmetry information in preference to the above space-group names.
They are only intended as comments.
;
_shelx_estimated_absorpt_t_max 0.262
_shelx_estimated_absorpt_t_min 0.184
_olex2_refinement_description
;
1. Fixed Uiso
 At 1.2 times of:
  All C(H) groups
2. Restrained distances
 S6-C11B \\sim S6-C11 \\sim S5-C7 \\sim S7-C15 \\sim S8-C19B \\sim S8-C19
 with sigma of 0.02
 S11B-C17B \\sim S11-C17 \\sim S10-C13 \\sim S10B-C13B \\sim S9B-C9B \\sim
S9-C9 \\sim S12-C21 \\sim S12B-
 C21B
 with sigma of 0.02
 S12-C20 \\sim S12B-C20B \\sim S11B-C16B \\sim S11-C16 \\sim S9-C8 \\sim
S9B-C8B \\sim S10-C12 \\sim S10B-
 C12B
 with sigma of 0.02
 C16-C15 \\sim C20-C19 \\sim C12-C11 \\sim C8-C7 \\sim C16B-C15 \\sim C8B-C7
\\sim C12B-C11B \\sim C20B-C19B
 with sigma of 0.02
 C14-C11 \\sim C7-C10 \\sim C18-C15 \\sim C22-C19 \\sim C22B-C19B \\sim
C14B-C11B \\sim C7-C10B \\sim C18B-
 C15
 with sigma of 0.02
 C18B-C17B \\sim C9B-C10B \\sim C14B-C13B \\sim C22B-C21B \\sim C18-C17 \\sim
C9-C10 \\sim C14-C13 ~
 C22-C21
 with sigma of 0.02
 C19B-S12B \\sim C11B-S10B \\sim C7-S9B \\sim C15-S11B \\sim C15-S11 \\sim
C7-S9 \\sim C11-S10 \\sim C19-S12
 with sigma of 0.02
3. Restrained planarity
 S10B, C12B, C11B, C14B, C13B
 with sigma of 0.1
 S12B, C19B, C20B, C21B, C22B
 with sigma of 0.1
 C15, S11B, C16B, C17B, C18B
 with sigma of 0.1
4. Uiso/Uaniso restraints and constraints
All non-hydrogen atoms have similar U: within 2A with sigma of 0.025 and sigma
for terminal atoms of 0.05 within 2A
5. Rigid body (RIGU) restrains
 All non-hydrogen atoms
 with sigma for 1-2 distances of 0.001 and sigma for 1-3 distances of 0.001
6. Others
 Sof(S10B)=Sof(C11B)=Sof(C12B)=Sof(H12B)=Sof(C13B)=Sof(H13B)=Sof(C14B)=
 Sof(H14B)=1-FVAR(1)
 Sof(S10)=Sof(C11)=Sof(C12)=Sof(H12)=Sof(C13)=Sof(H13)=Sof(C14)=Sof(H14)=FVAR(1)
 Sof(S9B)=Sof(C8B)=Sof(H8B)=Sof(C9B)=Sof(H9B)=Sof(C10B)=Sof(H10B)=1-FVAR(2)
 Sof(S9)=Sof(C8)=Sof(H8)=Sof(C9)=Sof(H9)=Sof(C10)=Sof(H10)=FVAR(2)
 Sof(S11B)=Sof(C16B)=Sof(H16B)=Sof(C17B)=Sof(H17B)=Sof(C18B)=Sof(H18B)=1-FVAR(3)
 Sof(S11)=Sof(C16)=Sof(H16)=Sof(C17)=Sof(H17)=Sof(C18)=Sof(H18)=FVAR(3)
 Sof(S12B)=Sof(C19B)=Sof(C20B)=Sof(H20B)=Sof(C21B)=Sof(H21B)=Sof(C22B)=
 Sof(H22B)=1-FVAR(4)
 Sof(S12)=Sof(C19)=Sof(C20)=Sof(H20)=Sof(C21)=Sof(H21)=Sof(C22)=Sof(H22)=FVAR(4)
7.a Aromatic/amide H refined with riding coordinates:
 C8(H8), C9(H9), C10(H10), C12(H12), C13(H13), C14(H14), C16(H16), C17(H17),
 C18(H18), C20(H20), C21(H21), C22(H22), C8B(H8B), C9B(H9B), C10B(H10B),
 C12B(H12B), C13B(H13B), C14B(H14B), C16B(H16B), C17B(H17B), C18B(H18B),
 C20B(H20B), C21B(H21B), C22B(H22B)
;
_olex2_submission_special_instructions 'No special instructions were received'
_oxdiff_exptl_absorpt_empirical_details
;
Empirical correction (ABSPACK) includes:
- Absorption correction using spherical harmonics
- Frame scaling
;

loop_
_space_group_symop_operation_xyz
'x, y, z'
'-x+1/2, y+1/2, -z+1/2'
'-x, -y, -z'
'x-1/2, -y-1/2, z-1/2'

loop_
_atom_site_label
_atom_site_type_symbol
_atom_site_fract_x
_atom_site_fract_y
_atom_site_fract_z
_atom_site_U_iso_or_equiv
_atom_site_adp_type
_atom_site_occupancy
_atom_site_site_symmetry_order
_atom_site_calc_flag
_atom_site_refinement_flags_posn
_atom_site_refinement_flags_adp
_atom_site_refinement_flags_occupancy
_atom_site_disorder_assembly
_atom_site_disorder_group
I1 I 0.20210(3) 0.65476(3) 0.27318(2) 0.04069(11) Uani 1 1 d . . . . .
I2 I 0.30305(3) 0.79846(3) 0.24754(2) 0.03906(10) Uani 1 1 d . . . . .
I3 I 0.42413(3) 0.96209(2) 0.22776(2) 0.03736(10) Uani 1 1 d . . . . .
I4 I 0.52129(2) 0.89649(2) 0.09570(2) 0.03093(9) Uani 1 1 d . . . . .
I5 I 0.59968(3) 0.84305(3) -0.03170(3) 0.03963(10) Uani 1 1 d . . . . .
S1 S 0.24423(9) 0.47280(7) 0.58594(7) 0.0243(2) Uani 1 1 d . U . . .
S2 S 0.25597(8) 0.33941(7) 0.47467(7) 0.0220(2) Uani 1 1 d . U . . .
S3 S 0.37703(8) 0.58986(7) 0.50256(6) 0.0202(2) Uani 1 1 d . U . . .
S4 S 0.38377(8) 0.46015(7) 0.38394(7) 0.0204(2) Uani 1 1 d . U . . .
S5 S 0.15271(9) 0.36744(9) 0.69303(8) 0.0309(3) Uani 1 1 d D U . . .
S6 S 0.16650(11) 0.21232(9) 0.56344(10) 0.0362(3) Uani 1 1 d D U . . .
S7 S 0.50066(8) 0.70832(7) 0.43230(7) 0.0222(2) Uani 1 1 d D U . . .
S8 S 0.50455(9) 0.56725(8) 0.29804(8) 0.0289(3) Uani 1 1 d D U . . .
C1 C 0.2867(3) 0.4398(3) 0.5042(3) 0.0196(8) Uani 1 1 d . U . . .
C2 C 0.3434(3) 0.4907(3) 0.4673(3) 0.0188(8) Uani 1 1 d . U . . .
C3 C 0.2052(3) 0.3748(3) 0.6094(3) 0.0231(8) Uani 1 1 d . U . . .
C4 C 0.2100(3) 0.3141(3) 0.5574(3) 0.0228(8) Uani 1 1 d . U . . .
C5 C 0.4416(3) 0.6124(3) 0.4303(3) 0.0185(7) Uani 1 1 d . U . . .
C6 C 0.4442(3) 0.5529(3) 0.3751(3) 0.0194(8) Uani 1 1 d . U . . .
C7 C 0.2584(4) 0.3923(3) 0.7750(3) 0.0310(9) Uani 1 1 d D U . . .
C15 C 0.4504(3) 0.7613(3) 0.5028(3) 0.0229(8) Uani 1 1 d D U . . .
S9 S 0.3672(2) 0.4731(2) 0.8954(2) 0.0565(9) Uani 0.809(8) 1 d D U P A 1
S10 S 0.42029(19) 0.06264(18) 0.54733(17) 0.0381(7) Uani 0.731(7) 1 d D U P B 1
S11 S 0.43506(13) 0.82935(13) 0.63354(10) 0.0348(5) Uani 0.874(7) 1 d D U P C 1
S12 S 0.40346(17) 0.37308(14) 0.12807(13) 0.0410(6) Uani 0.880(7) 1 d D U P D 1
C8 C 0.2645(6) 0.4678(5) 0.8120(5) 0.0360(15) Uani 0.809(8) 1 d D U P A 1
H8 H 0.217854 0.511767 0.794002 0.043 Uiso 0.809(8) 1 calc R U P A 1
C9 C 0.4066(10) 0.3790(8) 0.8815(8) 0.045(2) Uani 0.809(8) 1 d D U P A 1
H9 H 0.466346 0.354320 0.914739 0.054 Uiso 0.809(8) 1 calc R U P A 1
C10 C 0.3402(6) 0.3393(5) 0.8138(7) 0.0411(17) Uani 0.809(8) 1 d D U P A 1
H10 H 0.349216 0.284512 0.796552 0.049 Uiso 0.809(8) 1 calc R U P A 1
C11 C 0.2617(11) 0.1524(14) 0.5350(9) 0.0317(17) Uani 0.731(7) 1 d D U P B 1
C12 C 0.3459(10) 0.1220(11) 0.5899(9) 0.033(2) Uani 0.731(7) 1 d D U P B 1
H12 H 0.361099 0.133245 0.646533 0.040 Uiso 0.731(7) 1 calc R U P B 1
C13 C 0.3404(15) 0.0771(14) 0.4520(9) 0.039(3) Uani 0.731(7) 1 d D U P B 1
H13 H 0.351034 0.055041 0.403276 0.047 Uiso 0.731(7) 1 calc R U P B 1
C14 C 0.2584(10) 0.1252(12) 0.4565(8) 0.035(2) Uani 0.731(7) 1 d D U P B 1
H14 H 0.204699 0.138685 0.410347 0.043 Uiso 0.731(7) 1 calc R U P B 1
C16 C 0.5020(7) 0.7734(7) 0.5818(4) 0.0312(16) Uani 0.874(7) 1 d D U P C 1
H16 H 0.568323 0.752792 0.605265 0.037 Uiso 0.874(7) 1 calc R U P C 1
C17 C 0.3343(9) 0.8385(10) 0.5485(6) 0.036(2) Uani 0.874(7) 1 d D U P C 1
H17 H 0.273176 0.867084 0.547304 0.043 Uiso 0.874(7) 1 calc R U P C 1
C18 C 0.3532(5) 0.7996(5) 0.4834(4) 0.0285(13) Uani 0.874(7) 1 d D U P C 1
H18 H 0.307011 0.798095 0.430970 0.034 Uiso 0.874(7) 1 calc R U P C 1
C19 C 0.4794(7) 0.4740(4) 0.2423(6) 0.0236(14) Uani 0.880(7) 1 d D U P D 1
C20 C 0.4031(7) 0.4664(6) 0.1733(6) 0.034(2) Uani 0.880(7) 1 d D U P D 1
H20 H 0.354907 0.508751 0.152699 0.041 Uiso 0.880(7) 1 calc R U P D 1
C21 C 0.5071(9) 0.3411(7) 0.2026(7) 0.035(2) Uani 0.880(7) 1 d D U P D 1
H21 H 0.537502 0.287914 0.204253 0.042 Uiso 0.880(7) 1 calc R U P D 1
C22 C 0.5405(8) 0.4017(6) 0.2592(6) 0.0329(14) Uani 0.880(7) 1 d D U P D 1
H22 H 0.597805 0.396178 0.304491 0.039 Uiso 0.880(7) 1 calc R U P D 1
S9B S 0.4190(13) 0.3559(13) 0.8831(12) 0.072(4) Uani 0.191(8) 1 d D U P A 2
S10B S 0.3457(14) 0.0614(11) 0.4559(8) 0.053(3) Uani 0.269(7) 1 d D U P B 2
S11B S 0.3279(16) 0.8435(17) 0.5620(11) 0.038(4) Uani 0.126(7) 1 d D U P C 2
S12B S 0.498(2) 0.3303(14) 0.1896(14) 0.045(4) Uani 0.120(7) 1 d D U P D 2
C8B C 0.319(2) 0.3262(14) 0.806(3) 0.039(5) Uani 0.191(8) 1 d D U P A 2
H8B H 0.306341 0.270836 0.787707 0.047 Uiso 0.191(8) 1 calc R U P A 2
C9B C 0.389(3) 0.4561(19) 0.890(3) 0.041(5) Uani 0.191(8) 1 d D U P A 2
H9B H 0.422363 0.498180 0.926214 0.050 Uiso 0.191(8) 1 calc R U P A 2
C10B C 0.300(3) 0.4594(18) 0.827(2) 0.041(5) Uani 0.191(8) 1 d D U P A 2
H10B H 0.264844 0.510615 0.818948 0.049 Uiso 0.191(8) 1 calc R U P A 2
C11B C 0.264(3) 0.154(4) 0.541(2) 0.034(3) Uani 0.269(7) 1 d D U P B 2
C12B C 0.249(3) 0.123(3) 0.465(2) 0.039(5) Uani 0.269(7) 1 d D U P B 2
H12B H 0.190578 0.134113 0.422148 0.046 Uiso 0.269(7) 1 calc R U P B 2
C13B C 0.404(2) 0.078(2) 0.5572(14) 0.040(5) Uani 0.269(7) 1 d D U P B 2
H13B H 0.465491 0.050755 0.583885 0.048 Uiso 0.269(7) 1 calc R U P B 2
C14B C 0.356(3) 0.132(3) 0.597(2) 0.033(4) Uani 0.269(7) 1 d D U P B 2
H14B H 0.380102 0.150158 0.651772 0.040 Uiso 0.269(7) 1 calc R U P B 2
C16B C 0.358(2) 0.799(3) 0.4815(16) 0.029(5) Uani 0.126(7) 1 d D U P C 2
H16B H 0.315535 0.800587 0.427584 0.035 Uiso 0.126(7) 1 calc R U P C 2
C17B C 0.443(3) 0.808(4) 0.618(3) 0.034(5) Uani 0.126(7) 1 d D U P C 2
H17B H 0.463237 0.820054 0.674204 0.040 Uiso 0.126(7) 1 calc R U P C 2
C18B C 0.508(4) 0.762(5) 0.5850(15) 0.031(5) Uani 0.126(7) 1 d D U P C 2
H18B H 0.572280 0.738642 0.610064 0.037 Uiso 0.126(7) 1 calc R U P C 2
C19B C 0.475(5) 0.470(3) 0.250(6) 0.028(4) Uani 0.120(7) 1 d D U P D 2
C20B C 0.538(5) 0.404(4) 0.262(4) 0.034(6) Uani 0.120(7) 1 d D U P D 2
H20B H 0.598007 0.399222 0.305183 0.041 Uiso 0.120(7) 1 calc R U P D 2
C21B C 0.395(4) 0.388(4) 0.141(4) 0.031(6) Uani 0.120(7) 1 d D U P D 2
H21B H 0.347243 0.372161 0.092729 0.037 Uiso 0.120(7) 1 calc R U P D 2
C22B C 0.390(6) 0.462(5) 0.182(5) 0.031(6) Uani 0.120(7) 1 d D U P D 2
H22B H 0.337318 0.501006 0.166429 0.037 Uiso 0.120(7) 1 calc R U P D 2

loop_
_atom_site_aniso_label
_atom_site_aniso_U_11
_atom_site_aniso_U_22
_atom_site_aniso_U_33
_atom_site_aniso_U_23
_atom_site_aniso_U_13
_atom_site_aniso_U_12
I1 0.03442(18) 0.0579(3) 0.02750(18) 0.01503(17) 0.00412(14) 0.00797(16)
I2 0.04002(19) 0.0562(3) 0.02154(16) 0.01157(16) 0.00914(14) 0.01308(16)
I3 0.04260(19) 0.0390(2) 0.03466(19) -0.00301(15) 0.01751(15) 0.00033(15)
I4 0.02423(15) 0.03147(19) 0.03849(19) -0.00361(14) 0.01069(13) -0.00346(12)
I5 0.03177(17) 0.0423(2) 0.0491(2) -0.01756(18) 0.01827(16) -0.00476(14)
S1 0.0316(6) 0.0221(6) 0.0247(5) -0.0003(4) 0.0169(5) 0.0000(4)
S2 0.0240(5) 0.0227(6) 0.0215(5) -0.0017(4) 0.0098(4) -0.0023(4)
S3 0.0239(5) 0.0206(5) 0.0186(5) -0.0020(4) 0.0103(4) 0.0007(4)
S4 0.0230(5) 0.0213(6) 0.0192(5) -0.0036(4) 0.0097(4) -0.0029(4)
S5 0.0339(6) 0.0394(7) 0.0252(6) 0.0016(5) 0.0178(5) -0.0056(5)
S6 0.0423(7) 0.0257(7) 0.0481(8) -0.0009(6) 0.0249(6) -0.0088(5)
S7 0.0227(5) 0.0214(6) 0.0254(5) -0.0036(4) 0.0114(4) -0.0022(4)
S8 0.0376(6) 0.0267(6) 0.0313(6) -0.0073(5) 0.0249(5) -0.0081(5)
C1 0.0199(17) 0.0204(19) 0.0205(18) 0.0014(15) 0.0088(14) 0.0011(14)
C2 0.0209(17) 0.0187(19) 0.0188(18) -0.0015(14) 0.0087(14) 0.0001(14)
C3 0.0234(19) 0.025(2) 0.0225(16) 0.0033(14) 0.0091(15) -0.0013(16)
C4 0.0219(19) 0.0251(17) 0.0237(19) 0.0024(15) 0.0102(16) -0.0032(15)
C5 0.0163(16) 0.0216(17) 0.0187(17) 0.0012(13) 0.0065(14) 0.0020(14)
C6 0.0179(17) 0.0215(19) 0.0209(17) 0.0006(13) 0.0089(14) 0.0007(14)
C7 0.037(2) 0.037(2) 0.0238(17) 0.0017(16) 0.0160(16) -0.0064(17)
C15 0.0255(17) 0.0215(19) 0.0222(16) -0.0016(15) 0.0071(13) -0.0013(14)
S9 0.0609(17) 0.0739(19) 0.0387(12) -0.0093(12) 0.0199(11) -0.0319(13)
S10 0.0406(12) 0.0287(14) 0.0480(13) 0.0045(10) 0.0171(9) 0.0042(9)
S11 0.0414(9) 0.0406(12) 0.0229(8) -0.0112(6) 0.0095(6) 0.0060(7)
S12 0.0444(10) 0.0392(12) 0.0362(11) -0.0148(8) 0.0051(8) -0.0050(8)
C8 0.043(4) 0.038(2) 0.028(3) -0.001(2) 0.011(3) -0.005(2)
C9 0.039(3) 0.063(6) 0.036(3) 0.010(3) 0.016(2) 0.001(3)
C10 0.042(3) 0.048(3) 0.038(3) 0.008(3) 0.018(3) 0.003(2)
C11 0.039(3) 0.023(3) 0.036(3) 0.000(3) 0.014(2) -0.007(3)
C12 0.041(4) 0.024(5) 0.035(3) -0.001(3) 0.011(3) -0.008(4)
C13 0.044(4) 0.033(6) 0.039(4) -0.006(4) 0.011(3) -0.001(4)
C14 0.040(3) 0.031(4) 0.036(3) -0.005(3) 0.010(3) -0.004(3)
C16 0.030(2) 0.037(4) 0.0251(19) -0.005(2) 0.0035(16) 0.003(2)
C17 0.035(3) 0.047(5) 0.026(3) -0.007(3) 0.007(3) 0.011(3)
C18 0.030(2) 0.034(3) 0.021(2) -0.001(2) 0.0067(17) 0.008(2)
C19 0.026(2) 0.027(2) 0.023(3) -0.0018(19) 0.0147(18) -0.0018(17)
C20 0.033(3) 0.034(3) 0.034(3) -0.005(3) 0.006(2) 0.005(2)
C21 0.042(4) 0.036(3) 0.028(3) -0.008(2) 0.014(3) 0.007(3)
C22 0.039(3) 0.036(3) 0.024(2) -0.004(2) 0.008(2) 0.009(2)
S9B 0.063(6) 0.089(9) 0.064(6) 0.023(6) 0.019(5) -0.007(6)
S10B 0.065(5) 0.040(6) 0.052(4) -0.005(4) 0.012(3) 0.002(4)
S11B 0.042(6) 0.041(7) 0.029(6) -0.007(6) 0.008(5) 0.004(5)
S12B 0.059(7) 0.045(7) 0.036(7) -0.020(5) 0.021(6) -0.015(6)
C8B 0.038(7) 0.044(4) 0.039(8) 0.009(4) 0.016(7) -0.003(4)
C9B 0.040(7) 0.063(9) 0.025(7) 0.009(5) 0.017(6) -0.025(6)
C10B 0.046(7) 0.046(4) 0.032(6) -0.004(4) 0.011(6) -0.011(4)
C11B 0.039(6) 0.023(5) 0.041(6) -0.006(5) 0.015(4) -0.010(5)
C12B 0.046(6) 0.027(8) 0.042(6) -0.009(6) 0.010(4) 0.000(7)
C13B 0.043(6) 0.036(8) 0.040(7) -0.005(6) 0.012(5) -0.002(6)
C14B 0.038(6) 0.025(9) 0.039(6) -0.003(5) 0.015(4) -0.012(6)
C16B 0.030(4) 0.035(11) 0.021(5) -0.005(6) 0.006(4) 0.007(6)
C17B 0.036(7) 0.041(10) 0.022(4) -0.006(6) 0.004(5) 0.009(7)
C18B 0.032(6) 0.035(11) 0.023(3) -0.005(4) 0.005(3) 0.005(7)
C19B 0.032(7) 0.031(6) 0.026(6) -0.006(5) 0.016(6) -0.005(5)
C20B 0.039(8) 0.036(7) 0.031(8) -0.007(7) 0.014(7) 0.000(6)
C21B 0.035(8) 0.033(7) 0.029(7) -0.007(6) 0.017(7) -0.008(7)
C22B 0.034(8) 0.033(7) 0.029(8) -0.007(6) 0.014(7) -0.005(6)

loop_
_atom_type_symbol
_atom_type_description
_atom_type_scat_dispersion_real
_atom_type_scat_dispersion_imag
_atom_type_scat_source
C C 0.0033 0.0016 'International Tables Vol C Tables 4.2.6.8 and 6.1.1.4'
H H 0.0000 0.0000 'International Tables Vol C Tables 4.2.6.8 and 6.1.1.4'
I I -0.4742 1.8119 'International Tables Vol C Tables 4.2.6.8 and 6.1.1.4'
S S 0.1246 0.1234 'International Tables Vol C Tables 4.2.6.8 and 6.1.1.4'

loop_
_exptl_crystal_face_index_h
_exptl_crystal_face_index_k
_exptl_crystal_face_index_l
_exptl_crystal_face_perp_dist
-1 -16 17 0.1705
1 16 -16 0.1975
5 18 12 0.2754
-5 -15 -15 0.2164
17 0 -17 0.1213
-16 0 17 0.2444
0 14 19 0.2628
13 16 -12 0.1686
7 17 11 0.2626
-17 -9 1 0.1636
-18 6 1 0.1784

loop_
_geom_angle_atom_site_label_1
_geom_angle_atom_site_label_2
_geom_angle_atom_site_label_3
_geom_angle
_geom_angle_site_symmetry_1
_geom_angle_site_symmetry_3
_geom_angle_publ_flag
I5 I4 I3 176.162(17) . . ?
C1 S1 C3 95.3(2) . . ?
C1 S2 C4 95.5(2) . . ?
C2 S3 C5 94.9(2) . . ?
C2 S4 C6 95.0(2) . . ?
C3 S5 C7 101.6(2) . . ?
C4 S6 C11 102.0(9) . . ?
C11B S6 C4 101(2) . . ?
C5 S7 C15 100.6(2) . . ?
C6 S8 C19 103.2(4) . . ?
C6 S8 C19B 98(3) . . ?
S2 C1 S1 114.8(2) . . ?
C2 C1 S1 121.8(3) . . ?
C2 C1 S2 123.3(3) . . ?
S4 C2 S3 115.9(3) . . ?
C1 C2 S3 121.4(3) . . ?
C1 C2 S4 122.7(3) . . ?
S1 C3 S5 117.4(3) . . ?
C4 C3 S1 116.1(4) . . ?
C4 C3 S5 126.2(4) . . ?
S2 C4 S6 117.8(3) . . ?
C3 C4 S2 117.3(4) . . ?
C3 C4 S6 124.7(4) . . ?
S3 C5 S7 119.5(3) . . ?
C6 C5 S3 117.2(3) . . ?
C6 C5 S7 123.3(3) . . ?
S4 C6 S8 120.7(3) . . ?
C5 C6 S4 116.9(3) . . ?
C5 C6 S8 122.4(4) . . ?
C8 C7 S5 120.3(5) . . ?
C8 C7 C10 112.1(6) . . ?
C10 C7 S5 127.5(5) . . ?
C8B C7 S5 114.6(11) . . ?
C8B C7 C10B 104.1(19) . . ?
C10B C7 S5 141.0(15) . . ?
C16 C15 S7 123.6(4) . . ?
C16 C15 C18 112.2(5) . . ?
C18 C15 S7 124.1(4) . . ?
C16B C15 S7 122.4(10) . . ?
C16B C15 C18B 120(2) . . ?
C18B C15 S7 118(2) . . ?
C9 S9 C8 93.6(5) . . ?
C12 S10 C13 91.4(7) . . ?
C16 S11 C17 91.7(4) . . ?
C20 S12 C21 91.8(5) . . ?
C7 C8 S9 111.4(5) . . ?
C7 C8 H8 124.3 . . ?
S9 C8 H8 124.3 . . ?
S9 C9 H9 124.2 . . ?
C10 C9 S9 111.6(8) . . ?
C10 C9 H9 124.2 . . ?
C7 C10 H10 124.3 . . ?
C9 C10 C7 111.3(8) . . ?
C9 C10 H10 124.3 . . ?
C12 C11 S6 123.3(9) . . ?
C12 C11 C14 110.6(7) . . ?
C14 C11 S6 125.9(9) . . ?
S10 C12 H12 123.2 . . ?
C11 C12 S10 113.6(8) . . ?
C11 C12 H12 123.2 . . ?
S10 C13 H13 124.8 . . ?
C14 C13 S10 110.4(11) . . ?
C14 C13 H13 124.8 . . ?
C11 C14 H14 123.0 . . ?
C13 C14 C11 114.0(10) . . ?
C13 C14 H14 123.0 . . ?
C15 C16 S11 112.5(5) . . ?
C15 C16 H16 123.8 . . ?
S11 C16 H16 123.8 . . ?
S11 C17 H17 124.3 . . ?
C18 C17 S11 111.5(7) . . ?
C18 C17 H17 124.3 . . ?
C15 C18 H18 123.9 . . ?
C17 C18 C15 112.1(6) . . ?
C17 C18 H18 123.9 . . ?
C20 C19 S8 122.7(6) . . ?
C20 C19 C22 112.2(6) . . ?
C22 C19 S8 124.8(6) . . ?
S12 C20 H20 123.8 . . ?
C19 C20 S12 112.5(6) . . ?
C19 C20 H20 123.8 . . ?
S12 C21 H21 124.3 . . ?
C22 C21 S12 111.4(7) . . ?
C22 C21 H21 124.3 . . ?
C19 C22 H22 123.9 . . ?
C21 C22 C19 112.1(6) . . ?
C21 C22 H22 123.9 . . ?
C9B S9B C8B 99.3(15) . . ?
C12B S10B C13B 89.1(16) . . ?
C16B S11B C17B 86(2) . . ?
C20B S12B C21B 92(3) . . ?
C7 C8B S9B 111.4(14) . . ?
C7 C8B H8B 124.3 . . ?
S9B C8B H8B 124.3 . . ?
S9B C9B H9B 130.3 . . ?
C10B C9B S9B 99(2) . . ?
C10B C9B H9B 130.3 . . ?
C7 C10B H10B 117.3 . . ?
C9B C10B C7 125(3) . . ?
C9B C10B H10B 117.3 . . ?
C12B C11B S6 118(2) . . ?
C12B C11B C14B 115.9(16) . . ?
C14B C11B S6 126(2) . . ?
S10B C12B H12B 123.8 . . ?
C11B C12B S10B 112.3(15) . . ?
C11B C12B H12B 123.8 . . ?
S10B C13B H13B 122.0 . . ?
C14B C13B S10B 116(2) . . ?
C14B C13B H13B 122.0 . . ?
C11B C14B H14B 126.7 . . ?
C13B C14B C11B 107(2) . . ?
C13B C14B H14B 126.7 . . ?
C15 C16B S11B 112.2(16) . . ?
C15 C16B H16B 123.9 . . ?
S11B C16B H16B 123.9 . . ?
S11B C17B H17B 118.3 . . ?
C18B C17B S11B 123(3) . . ?
C18B C17B H17B 118.3 . . ?
C15 C18B H18B 130.5 . . ?
C17B C18B C15 99(3) . . ?
C17B C18B H18B 130.5 . . ?
C20B C19B S8 125(4) . . ?
C20B C19B C22B 113(3) . . ?
C22B C19B S8 121(4) . . ?
S12B C20B H20B 124.1 . . ?
C19B C20B S12B 111.9(17) . . ?
C19B C20B H20B 124.1 . . ?
S12B C21B H21B 124.2 . . ?
C22B C21B S12B 112(5) . . ?
C22B C21B H21B 124.2 . . ?
C19B C22B H22B 124.3 . . ?
C21B C22B C19B 111(5) . . ?
C21B C22B H22B 124.3 . . ?

loop_
_geom_bond_atom_site_label_1
_geom_bond_atom_site_label_2
_geom_bond_distance
_geom_bond_site_symmetry_2
_geom_bond_publ_flag
I1 I2 2.7910(6) . ?
I3 I4 3.0853(5) . ?
I4 I5 2.7980(5) . ?
S1 C1 1.728(4) . ?
S1 C3 1.748(5) . ?
S2 C1 1.715(5) . ?
S2 C4 1.736(5) . ?
S3 C2 1.728(5) . ?
S3 C5 1.732(4) . ?
S4 C2 1.726(4) . ?
S4 C6 1.736(5) . ?
S5 C3 1.760(5) . ?
S5 C7 1.773(5) . ?
S6 C4 1.760(5) . ?
S6 C11 1.786(7) . ?
S6 C11B 1.753(13) . ?
S7 C5 1.742(5) . ?
S7 C15 1.755(4) . ?
S8 C6 1.739(4) . ?
S8 C19 1.764(5) . ?
S8 C19B 1.761(15) . ?
C1 C2 1.388(6) . ?
C3 C4 1.334(7) . ?
C5 C6 1.351(6) . ?
C7 C8 1.364(8) . ?
C7 C10 1.426(9) . ?
C7 C8B 1.370(16) . ?
C7 C10B 1.427(16) . ?
C15 C16 1.361(7) . ?
C15 C18 1.424(7) . ?
C15 C16B 1.364(17) . ?
C15 C18B 1.416(17) . ?
S9 C8 1.719(8) . ?
S9 C9 1.649(11) . ?
S10 C12 1.693(10) . ?
S10 C13 1.720(13) . ?
S11 C16 1.689(8) . ?
S11 C17 1.726(10) . ?
S12 C20 1.693(8) . ?
S12 C21 1.717(9) . ?
C8 H8 0.9500 . ?
C9 H9 0.9500 . ?
C9 C10 1.421(12) . ?
C10 H10 0.9500 . ?
C11 C12 1.371(10) . ?
C11 C14 1.398(10) . ?
C12 H12 0.9500 . ?
C13 H13 0.9500 . ?
C13 C14 1.382(14) . ?
C14 H14 0.9500 . ?
C16 H16 0.9500 . ?
C17 H17 0.9500 . ?
C17 C18 1.357(11) . ?
C18 H18 0.9500 . ?
C19 C20 1.358(7) . ?
C19 C22 1.420(8) . ?
C20 H20 0.9500 . ?
C21 H21 0.9500 . ?
C21 C22 1.366(10) . ?
C22 H22 0.9500 . ?
S9B C8B 1.695(16) . ?
S9B C9B 1.682(16) . ?
S10B C12B 1.694(16) . ?
S10B C13B 1.722(15) . ?
S11B C16B 1.692(17) . ?
S11B C17B 1.711(16) . ?
S12B C20B 1.695(17) . ?
S12B C21B 1.708(17) . ?
C8B H8B 0.9500 . ?
C9B H9B 0.9500 . ?
C9B C10B 1.388(17) . ?
C10B H10B 0.9500 . ?
C11B C12B 1.357(16) . ?
C11B C14B 1.410(16) . ?
C12B H12B 0.9500 . ?
C13B H13B 0.9500 . ?
C13B C14B 1.373(17) . ?
C14B H14B 0.9500 . ?
C16B H16B 0.9500 . ?
C17B H17B 0.9500 . ?
C17B C18B 1.379(18) . ?
C18B H18B 0.9500 . ?
C19B C20B 1.363(17) . ?
C19B C22B 1.411(17) . ?
C20B H20B 0.9500 . ?
C21B H21B 0.9500 . ?
C21B C22B 1.382(18) . ?
C22B H22B 0.9500 . ?

loop_
_geom_torsion_atom_site_label_1
_geom_torsion_atom_site_label_2
_geom_torsion_atom_site_label_3
_geom_torsion_atom_site_label_4
_geom_torsion
_geom_torsion_site_symmetry_1
_geom_torsion_site_symmetry_2
_geom_torsion_site_symmetry_3
_geom_torsion_site_symmetry_4
_geom_torsion_publ_flag
S1 C1 C2 S3 1.3(5) . . . . ?
S1 C1 C2 S4 -178.2(2) . . . . ?
S1 C3 C4 S2 1.0(5) . . . . ?
S1 C3 C4 S6 -175.1(3) . . . . ?
S2 C1 C2 S3 -177.0(2) . . . . ?
S2 C1 C2 S4 3.5(6) . . . . ?
S3 C5 C6 S4 -0.9(5) . . . . ?
S3 C5 C6 S8 179.0(2) . . . . ?
S5 C3 C4 S2 174.7(3) . . . . ?
S5 C3 C4 S6 -1.4(6) . . . . ?
S5 C7 C8 S9 174.1(3) . . . . ?
S5 C7 C10 C9 -175.1(8) . . . . ?
S5 C7 C8B S9B 179(2) . . . . ?
S5 C7 C10B C9B 178(3) . . . . ?
S6 C11 C12 S10 176.6(16) . . . . ?
S6 C11 C14 C13 -178(2) . . . . ?
S6 C11B C12B S10B -175(5) . . . . ?
S6 C11B C14B C13B 172(5) . . . . ?
S7 C5 C6 S4 178.4(2) . . . . ?
S7 C5 C6 S8 -1.7(6) . . . . ?
S7 C15 C16 S11 178.0(4) . . . . ?
S7 C15 C18 C17 -178.1(8) . . . . ?
S7 C15 C16B S11B 178.7(14) . . . . ?
S7 C15 C18B C17B -180(2) . . . . ?
S8 C19 C20 S12 174.7(6) . . . . ?
S8 C19 C22 C21 -175.4(11) . . . . ?
S8 C19B C20B S12B -165(7) . . . . ?
S8 C19B C22B C21B 164(7) . . . . ?
C1 S1 C3 S5 179.5(3) . . . . ?
C1 S1 C3 C4 -6.3(4) . . . . ?
C1 S2 C4 S6 -178.8(3) . . . . ?
C1 S2 C4 C3 4.8(4) . . . . ?
C2 S3 C5 S7 -178.7(3) . . . . ?
C2 S3 C5 C6 0.7(4) . . . . ?
C2 S4 C6 S8 -179.3(3) . . . . ?
C2 S4 C6 C5 0.6(4) . . . . ?
C3 S1 C1 S2 9.4(3) . . . . ?
C3 S1 C1 C2 -169.1(4) . . . . ?
C3 S5 C7 C8 105.4(6) . . . . ?
C3 S5 C7 C10 -79.4(7) . . . . ?
C3 S5 C7 C8B -87(3) . . . . ?
C3 S5 C7 C10B 101(3) . . . . ?
C4 S2 C1 S1 -9.0(3) . . . . ?
C4 S2 C1 C2 169.5(4) . . . . ?
C4 S6 C11 C12 91.7(16) . . . . ?
C4 S6 C11 C14 -93.0(14) . . . . ?
C4 S6 C11B C12B -101(3) . . . . ?
C4 S6 C11B C14B 84(5) . . . . ?
C5 S3 C2 S4 -0.3(3) . . . . ?
C5 S3 C2 C1 -179.8(4) . . . . ?
C5 S7 C15 C16 101.5(7) . . . . ?
C5 S7 C15 C18 -81.5(6) . . . . ?
C5 S7 C15 C16B -83(3) . . . . ?
C5 S7 C15 C18B 95(4) . . . . ?
C6 S4 C2 S3 -0.1(3) . . . . ?
C6 S4 C2 C1 179.5(4) . . . . ?
C6 S8 C19 C20 97.7(8) . . . . ?
C6 S8 C19 C22 -88.4(6) . . . . ?
C6 S8 C19B C20B -98(4) . . . . ?
C6 S8 C19B C22B 96(6) . . . . ?
C7 S5 C3 S1 -66.1(3) . . . . ?
C7 S5 C3 C4 120.3(4) . . . . ?
C15 S7 C5 S3 -11.1(3) . . . . ?
C15 S7 C5 C6 169.7(4) . . . . ?
S9 C9 C10 C7 1.2(14) . . . . ?
S10 C13 C14 C11 2.0(19) . . . . ?
S11 C17 C18 C15 0.5(13) . . . . ?
S12 C21 C22 C19 1.3(12) . . . . ?
C8 C7 C10 C9 0.4(12) . . . . ?
C8 S9 C9 C10 -1.9(11) . . . . ?
C9 S9 C8 C7 2.1(8) . . . . ?
C10 C7 C8 S9 -1.7(9) . . . . ?
C11 S6 C4 S2 42.8(5) . . . . ?
C11 S6 C4 C3 -141.1(6) . . . . ?
C12 S10 C13 C14 -1.4(17) . . . . ?
C12 C11 C14 C13 -1.7(15) . . . . ?
C13 S10 C12 C11 0.4(16) . . . . ?
C14 C11 C12 S10 0.6(14) . . . . ?
C16 C15 C18 C17 -0.7(10) . . . . ?
C16 S11 C17 C18 -0.1(11) . . . . ?
C17 S11 C16 C15 -0.3(9) . . . . ?
C18 C15 C16 S11 0.6(9) . . . . ?
C19 S8 C6 S4 2.6(4) . . . . ?
C19 S8 C6 C5 -177.2(5) . . . . ?
C20 S12 C21 C22 -1.1(10) . . . . ?
C20 C19 C22 C21 -0.9(10) . . . . ?
C21 S12 C20 C19 0.5(8) . . . . ?
C22 C19 C20 S12 0.1(8) . . . . ?
S9B C9B C10B C7 -2(5) . . . . ?
S10B C13B C14B C11B 4(4) . . . . ?
S11B C17B C18B C15 1(5) . . . . ?
S12B C21B C22B C19B 3(5) . . . . ?
C8B C7 C10B C9B 6(5) . . . . ?
C8B S9B C9B C10B -2(4) . . . . ?
C9B S9B C8B C7 5(4) . . . . ?
C10B C7 C8B S9B -6(4) . . . . ?
C11B S6 C4 S2 46.2(13) . . . . ?
C11B S6 C4 C3 -137.7(14) . . . . ?
C12B S10B C13B C14B -4(3) . . . . ?
C12B C11B C14B C13B -3(3) . . . . ?
C13B S10B C12B C11B 1.6(14) . . . . ?
C14B C11B C12B S10B 1(2) . . . . ?
C16B C15 C18B C17B -1(4) . . . . ?
C16B S11B C17B C18B -1(4) . . . . ?
C17B S11B C16B C15 0.5(16) . . . . ?
C18B C15 C16B S11B 0(2) . . . . ?
C19B S8 C6 S4 2(3) . . . . ?
C19B S8 C6 C5 -178(3) . . . . ?
C20B S12B C21B C22B -2(3) . . . . ?
C20B C19B C22B C21B -3(4) . . . . ?
C21B S12B C20B C19B 0.6(15) . . . . ?
C22B C19B C20B S12B 1(2) . . . . ?
